data_2007665
loop_
_publ_author_name
'Dickman, Michael H.'

_publ_section_title
(<i>N</i>,<i>N</i>,<i>N</i>',<i>N</i>'-Tetramethylethylenediamine-<i>N</i>,<i>N</i>')bis(1,1,1,5,5,5-hexafluoropentane-2,4-dionato-<i>O</i>,<i>O</i>')iron(II)
_journal_issue 9
_journal_name_full 'Acta Crystallographica Section C'
_journal_page_first IUC9800048
_journal_paper_doi 10.1107/S010827019809934X
_journal_volume 54
_journal_year 1998
_chemical_formula_iupac '[Fe (C5 H F6 O2)2 (C6 H16 N2)]'
_chemical_formula_sum 'C16 H18 F12 Fe N2 O4'
_chemical_formula_weight 586.17
_chemical_name_systematic
;
(N,N,N',N'-Tetramethylethylenediamine-N,N')bis(1,1,1,5,5,5-
hexafluoropentane-2,4-dionato-O,O')iron(II)
;
_space_group_IT_number 15
_symmetry_cell_setting monoclinic
_symmetry_space_group_name_Hall '-C 2yc'
_symmetry_space_group_name_H-M 'C 1 2/c 1'
_cell_angle_alpha 90.00
_cell_angle_beta 102.3890(10)
_cell_angle_gamma 90.00
_cell_formula_units_Z 4
_cell_length_a 9.1202(5)
_cell_length_b 14.7430(8)
_cell_length_c 17.7793(9)
_cell_measurement_reflns_used 4164
_cell_measurement_temperature 173(2)
_cell_measurement_theta_max 28.30
_cell_measurement_theta_min 2.35
_cell_volume 2334.9(2)
_computing_cell_refinement 'SAINT (Siemens, 1996)'
_computing_data_collection 'SMART (Siemens, 1996)'
_computing_data_reduction SAINT
_computing_molecular_graphics 'SHELXTL (Sheldrick, 1990b)'
_computing_publication_material SHELXTL
_computing_structure_refinement 'SHELXL97 (Sheldrick, 1997)'
_computing_structure_solution 'SHELXS97 (Sheldrick, 1990a)'
_diffrn_ambient_temperature 173(2)
_diffrn_measured_fraction_theta_full 0.951
_diffrn_measured_fraction_theta_max 0.951
_diffrn_measurement_device_type 'Siemens CCD'
_diffrn_measurement_method \w
_diffrn_radiation_monochromator graphite
_diffrn_radiation_source 'normal-focus sealed tube'
_diffrn_radiation_type MoK\a
_diffrn_radiation_wavelength 0.71073
_diffrn_reflns_av_R_equivalents 0.021
_diffrn_reflns_av_sigmaI/netI 0.0238
_diffrn_reflns_limit_h_max 11
_diffrn_reflns_limit_h_min -11
_diffrn_reflns_limit_k_max 16
_diffrn_reflns_limit_k_min -19
_diffrn_reflns_limit_l_max 23
_diffrn_reflns_limit_l_min -23
_diffrn_reflns_number 7427
_diffrn_reflns_theta_full 28.30
_diffrn_reflns_theta_max 28.30
_diffrn_reflns_theta_min 2.35
_diffrn_standards_decay_% none
_exptl_absorpt_coefficient_mu 0.766
_exptl_absorpt_correction_T_max 0.795
_exptl_absorpt_correction_T_min 0.654
_exptl_absorpt_correction_type multi-scan
_exptl_absorpt_process_details '(Blessing, 1995)'
_exptl_crystal_colour red
_exptl_crystal_density_diffrn 1.667
_exptl_crystal_density_method 'not measured'
_exptl_crystal_description block
_exptl_crystal_F_000 1176
_exptl_crystal_size_max 0.50
_exptl_crystal_size_mid 0.38
_exptl_crystal_size_min 0.30
_refine_diff_density_max 0.561
_refine_diff_density_min -0.375
_refine_ls_extinction_method none
_refine_ls_goodness_of_fit_ref 1.040
_refine_ls_hydrogen_treatment refall
_refine_ls_matrix_type full
_refine_ls_number_parameters 195
_refine_ls_number_reflns 2774
_refine_ls_number_restraints 0
_refine_ls_restrained_S_all 1.040
_refine_ls_R_factor_all 0.044
_refine_ls_R_factor_gt 0.037
_refine_ls_shift/su_max 0.001
_refine_ls_shift/su_mean 0.000
_refine_ls_structure_factor_coef Fsqd
_refine_ls_weighting_details 'calc w = 1/[\s^2^(Fo^2^)+(0.0530P)^2^+1.8700P] where P = (Fo^2^+2Fc^2^)/3'
_refine_ls_weighting_scheme calc
_refine_ls_wR_factor_ref 0.098
_reflns_number_gt 2439
_reflns_number_total 2774
_reflns_threshold_expression I>2\s(I)
_cod_data_source_file qa0049.cif
_cod_data_source_block tmk
_cod_depositor_comments
;
The following automatic conversions were performed:
'_symmetry_cell_setting' value 'Monoclinic' changed to 'monoclinic'
according to '/home/saulius/struct/CIF-dictionaries/cif_core.dic'
dictionary named 'cif_core.dic' version 2.4.1 from 2010-06-29.

Automatic conversion script
Id: cif_fix_enum 1527 2010-12-29 10:47:43Z saulius 

The following automatic conversions were performed:

'_symmetry_cell_setting' value 'Monoclinic' changed to 'monoclinic'
according to /home/saulius/struct/CIF-dictionaries/cif_core.dic
dictionary named 'cif_core.dic' version 2.4.1 from 2010-06-29.

Automatic conversion script
Id: cif_fix_values 1715 2011-07-08 13:25:40Z adriana 
;
_cod_original_sg_symbol_H-M 'C 2/c'
_cod_database_code 2007665

loop_
_symmetry_equiv_pos_as_xyz
'x, y, z'
'-x, y, -z+1/2'
'x+1/2, y+1/2, z'
'-x+1/2, y+1/2, -z+1/2'
'-x, -y, -z'
'x, -y, z-1/2'
'-x+1/2, -y+1/2, -z'
'x+1/2, -y+1/2, z-1/2'

loop_
_atom_site_label
_atom_site_fract_x
_atom_site_fract_y
_atom_site_fract_z
_atom_site_U_iso_or_equiv
_atom_site_adp_type
_atom_site_calc_flag
_atom_site_refinement_flags
_atom_site_occupancy
_atom_site_disorder_assembly
_atom_site_disorder_group
_atom_site_type_symbol
Fe1 0 .37441(2) .25 .02914(12) Uani d S 1 . . Fe
N -.11933(17) .48850(11) .18036(9) .0365(3) Uani d . 1 . . N
O1 .16610(14) .36834(9) .18817(8) .0348(3) Uani d . 1 . . O
O2 -.10672(14) .27398(9) .17444(8) .0391(3) Uani d . 1 . . O
C1 -.0701(3) .50025(17) .10709(12) .0463(5) Uani d . 1 . . C
H1A -.126(3) .5508(19) .0765(15) .059(7) Uiso d . 1 . . H
H1B .030(3) .5165(17) .1162(13) .048(6) Uiso d . 1 . . H
H1C -.091(3) .4459(18) .0774(13) .045(6) Uiso d . 1 . . H
C2 -.2843(2) .47429(19) .16139(16) .0530(6) Uani d . 1 . . C
H2A -.304(3) .416(2) .1258(16) .068(8) Uiso d . 1 . . H
H2B -.332(3) .527(2) .1341(15) .064(8) Uiso d . 1 . . H
H2C -.315(3) .4714(18) .2079(16) .056(7) Uiso d . 1 . . H
C3 -.0820(3) .56959(15) .22979(13) .0472(5) Uani d . 1 . . C
H3A -.103(3) .6227(18) .1970(15) .052(7) Uiso d . 1 . . H
H3B -.146(3) .5685(18) .2692(15) .055(7) Uiso d . 1 . . H
C4 .3306(2) .32080(14) .11194(11) .0385(4) Uani d . 1 . . C
C5 .18310(18) .30999(12) .13924(9) .0296(3) Uani d . 1 . . C
C6 .0855(2) .24118(13) .10697(10) .0326(4) Uani d . 1 . . C
H6 .110(2) .2024(16) .0703(13) .041(6) Uiso d . 1 . . H
C7 -.05323(19) .22946(12) .12727(10) .0321(4) Uani d . 1 . . C
C8 -.1544(2) .15130(15) .08958(13) .0458(5) Uani d . 1 . . C
F1 .44293(15) .33654(17) .16988(9) .0883(7) Uani d . 1 . . F
F2 .32056(19) .38848(10) .06215(10) .0685(5) Uani d . 1 . . F
F3 .36733(13) .24772(9) .07569(8) .0506(3) Uani d . 1 . . F
F4 -.29354(16) .17820(13) .06380(12) .0886(6) Uani d . 1 . . F
F5 -.1579(2) .08638(10) .14070(10) .0745(5) Uani d . 1 . . F
F6 -.10749(18) .11187(11) .03201(9) .0713(5) Uani d . 1 . . F

loop_
_atom_site_aniso_label
_atom_site_aniso_U_11
_atom_site_aniso_U_22
_atom_site_aniso_U_33
_atom_site_aniso_U_12
_atom_site_aniso_U_13
_atom_site_aniso_U_23
Fe1 .02652(19) .02759(19) .0347(2) .000 .00968(13) .000
N .0307(8) .0358(8) .0408(8) -.0001(6) .0029(6) .0052(7)
O1 .0307(6) .0354(7) .0405(7) -.0094(5) .0124(5) -.0062(5)
O2 .0304(6) .0382(7) .0523(8) -.0089(5) .0170(6) -.0075(6)
C1 .0475(12) .0481(12) .0416(10) -.0041(10) .0056(9) .0098(10)
C2 .0306(10) .0643(16) .0596(14) .0039(10) -.0005(9) .0184(12)
C3 .0543(13) .0330(10) .0506(11) .0110(9) .0033(10) .0031(9)
C4 .0324(9) .0480(11) .0376(9) -.0103(8) .0131(7) -.0027(8)
C5 .0257(8) .0340(9) .0296(7) -.0023(6) .0069(6) .0040(6)
C6 .0319(9) .0330(9) .0342(8) -.0052(7) .0103(7) -.0029(7)
C7 .0301(8) .0299(9) .0361(8) -.0058(7) .0062(7) -.0010(7)
C8 .0359(10) .0423(11) .0608(13) -.0131(8) .0141(9) -.0128(9)
F1 .0308(7) .177(2) .0591(8) -.0329(9) .0135(6) -.0386(11)
F2 .0807(11) .0491(8) .0935(11) -.0033(7) .0578(9) .0185(7)
F3 .0410(6) .0527(7) .0656(8) .0026(5) .0281(6) -.0020(6)
F4 .0349(7) .0790(12) .1387(16) -.0105(7) -.0106(8) -.0363(11)
F5 .0950(12) .0456(8) .0904(11) -.0338(8) .0365(9) -.0057(8)
F6 .0719(10) .0759(11) .0713(9) -.0348(8) .0269(8) -.0407(8)

loop_
_atom_type_symbol
_atom_type_description
_atom_type_scat_dispersion_real
_atom_type_scat_dispersion_imag
_atom_type_scat_source
C C 0.0033 0.0016 'International Tables Vol C Tables 4.2.6.8 and 6.1.1.4'
H H 0.0000 0.0000 'International Tables Vol C Tables 4.2.6.8 and 6.1.1.4'
N N 0.0061 0.0033 'International Tables Vol C Tables 4.2.6.8 and 6.1.1.4'
O O 0.0106 0.0060 'International Tables Vol C Tables 4.2.6.8 and 6.1.1.4'
F F 0.0171 0.0103 'International Tables Vol C Tables 4.2.6.8 and 6.1.1.4'
Fe Fe 0.3463 0.8444 'International Tables Vol C Tables 4.2.6.8 and 6.1.1.4'

loop_
_geom_angle_atom_site_label_1
_geom_angle_atom_site_label_2
_geom_angle_atom_site_label_3
_geom_angle_site_symmetry_1
_geom_angle_site_symmetry_3
_geom_angle
_geom_angle_publ_flag
O1 Fe1 O1 2 . 175.01(7) yes
O1 Fe1 O2 2 . 91.02(5) yes
O1 Fe1 O2 . . 85.44(5) yes
O1 Fe1 O2 2 2 85.44(5) no
O1 Fe1 O2 . 2 91.02(5) no
O2 Fe1 O2 . 2 89.98(8) yes
O1 Fe1 N 2 2 93.66(6) no
O1 Fe1 N . 2 90.11(5) yes
O2 Fe1 N . 2 173.97(6) yes
O2 Fe1 N 2 2 94.18(6) no
O1 Fe1 N 2 . 90.11(5) no
O1 Fe1 N . . 93.66(6) yes
O2 Fe1 N . . 94.18(6) yes
O2 Fe1 N 2 . 173.97(5) no
N Fe1 N 2 . 82.02(8) yes
C1 N C3 . . 110.76(17) yes
C1 N C2 . . 107.55(17) yes
C3 N C2 . . 109.98(18) yes
C1 N Fe1 . . 111.96(13) yes
C3 N Fe1 . . 104.90(11) yes
C2 N Fe1 . . 111.71(13) yes
C5 O1 Fe1 . . 127.93(11) yes
C7 O2 Fe1 . . 127.60(11) yes
N C1 H1A . . 110.6(15) yes
N C1 H1B . . 110.6(15) yes
H1A C1 H1B . . 106(2) yes
N C1 H1C . . 109.1(14) yes
H1A C1 H1C . . 108.0(19) yes
H1B C1 H1C . . 113(2) yes
N C2 H2A . . 106.4(16) yes
N C2 H2B . . 108.9(17) yes
H2A C2 H2B . . 111(2) yes
N C2 H2C . . 106.7(16) yes
H2A C2 H2C . . 117(2) yes
H2B C2 H2C . . 107(2) yes
N C3 C3 . 2 111.08(16) yes
N C3 H3A . . 107.7(15) yes
C3 C3 H3A 2 . 109.6(16) yes
N C3 H3B . . 107.9(15) yes
C3 C3 H3B 2 . 109.5(15) yes
H3A C3 H3B . . 111(2) yes
F1 C4 F2 . . 108.83(19) yes
F1 C4 F3 . . 106.73(19) yes
F2 C4 F3 . . 105.90(15) yes
F1 C4 C5 . . 111.17(15) yes
F2 C4 C5 . . 110.55(17) yes
F3 C4 C5 . . 113.41(15) yes
O1 C5 C6 . . 128.49(16) yes
O1 C5 C4 . . 113.27(15) yes
C6 C5 C4 . . 118.22(16) yes
C5 C6 C7 . . 121.22(16) yes
C5 C6 H6 . . 120.7(14) yes
C7 C6 H6 . . 118.1(14) yes
O2 C7 C6 . . 128.02(16) yes
O2 C7 C8 . . 113.81(15) yes
C6 C7 C8 . . 118.15(16) yes
F4 C8 F5 . . 107.08(19) yes
F4 C8 F6 . . 108.1(2) yes
F5 C8 F6 . . 105.8(2) yes
F4 C8 C7 . . 111.72(18) yes
F5 C8 C7 . . 110.06(18) yes
F6 C8 C7 . . 113.72(16) yes

loop_
_geom_bond_atom_site_label_1
_geom_bond_atom_site_label_2
_geom_bond_site_symmetry_2
_geom_bond_distance
_geom_bond_publ_flag
Fe1 O1 2 2.0556(12) no
Fe1 O1 . 2.0556(12) yes
Fe1 O2 . 2.0937(13) yes
Fe1 O2 2 2.0937(13) no
Fe1 N 2 2.2290(16) no
Fe1 N . 2.2290(16) yes
N C1 . 1.477(3) yes
N C3 . 1.480(3) yes
N C2 . 1.484(3) yes
O1 C5 . 1.257(2) yes
O2 C7 . 1.244(2) yes
C1 H1A . 1.00(3) yes
C1 H1B . .92(3) yes
C1 H1C . .96(3) yes
C2 H2A . 1.06(3) yes
C2 H2B . .97(3) yes
C2 H2C . .93(3) yes
C3 C3 2 1.515(5) yes
C3 H3A . .97(3) yes
C3 H3B . 1.01(3) yes
C4 F1 . 1.309(2) yes
C4 F2 . 1.324(2) yes
C4 F3 . 1.335(2) yes
C4 C5 . 1.533(2) yes
C5 C6 . 1.390(2) yes
C6 C7 . 1.399(2) yes
C6 H6 . .93(2) yes
C7 C8 . 1.537(3) yes
C8 F4 . 1.314(3) yes
C8 F5 . 1.325(3) yes
C8 F6 . 1.325(3) yes
